data_7021353
loop_
_publ_author_name
'Anselmo, Daniele'
'Gramage-Doria, Rafael'
'Besset, Tatiana'
'Esc\'arcega-Bobadilla, Martha V'
'Salassa, Giovanni'
'Escudero-Ad\'an, Eduardo C'
'Mart\'inez Belmonte, Marta'
'Martin, Eddy'
'Reek, Joost N. H.'
'Kleij, Arjan W.'

_publ_section_title
;
 Supramolecular bulky phosphines comprising
 1,3,5-triaza-7-phosphaadamantane and Zn(salphen)s: structural features
 and application in hydrosilylation catalysis.
;
_journal_issue 21
_journal_name_full 'Dalton transactions (Cambridge, England : 2003)'
_journal_page_first 7595
_journal_page_last 7603
_journal_paper_doi 10.1039/c3dt00078h
_journal_volume 42
_journal_year 2013
_chemical_formula_sum 'C64 H71 Cl4 N8 O4 P Zn2'
_chemical_formula_weight 1319.80
_chemical_name_systematic
;
?
;
_space_group_IT_number 15
_symmetry_cell_setting monoclinic
_symmetry_space_group_name_Hall '-C 2yc'
_symmetry_space_group_name_H-M 'C 1 2/c 1'
_atom_sites_solution_hydrogens geom
_atom_sites_solution_primary direct
_atom_sites_solution_secondary difmap
_audit_creation_method SHELXL-97
_cell_angle_alpha 90.00
_cell_angle_beta 101.815(2)
_cell_angle_gamma 90.00
_cell_formula_units_Z 8
_cell_length_a 30.798(2)
_cell_length_b 13.5677(9)
_cell_length_c 29.886(2)
_cell_measurement_reflns_used 9798
_cell_measurement_temperature 100(2)
_cell_measurement_theta_max 28.06
_cell_measurement_theta_min 2.24
_cell_volume 12223.5(14)
_computing_cell_refinement 'Bruker APEX2 v2011.4-0'
_computing_data_collection 'Bruker APEX2 v2011.4-0'
_computing_data_reduction 'Bruker SAINT V7.60A'
_computing_molecular_graphics 'Bruker SHELXTL'
_computing_publication_material 'Bruker SHELXTL'
_computing_structure_refinement 'SHELXS-97 (Sheldrick, 2008)'
_computing_structure_solution Sir2011
_diffrn_ambient_temperature 100(2)
_diffrn_detector_area_resol_mean 512
_diffrn_detector_type '4K CCD area detector APEX II'
_diffrn_measured_fraction_theta_full 1.000
_diffrn_measured_fraction_theta_max 0.997
_diffrn_measurement_device_type 'APEX DUO Kappa 4-axis goniometer'
_diffrn_measurement_method
;
Fullsphere data collection, phi and omega scans
;
_diffrn_measurement_specimen_support 'magnetic support whith MicroMount'
_diffrn_radiation_monochromator 'Quazar MX Multilayer Optics'
_diffrn_radiation_type MoK\a
_diffrn_radiation_wavelength 0.71073
_diffrn_reflns_av_R_equivalents 0.0466
_diffrn_reflns_av_sigmaI/netI 0.0229
_diffrn_reflns_limit_h_max 40
_diffrn_reflns_limit_h_min -40
_diffrn_reflns_limit_k_max 18
_diffrn_reflns_limit_k_min -18
_diffrn_reflns_limit_l_max 39
_diffrn_reflns_limit_l_min -39
_diffrn_reflns_number 211665
_diffrn_reflns_theta_full 25.00
_diffrn_reflns_theta_max 28.20
_diffrn_reflns_theta_min 1.35
_diffrn_source 'Micorfocus source E025 IuS'
_diffrn_source_current 0.6
_diffrn_source_power 50
_diffrn_source_size '0.2 mm x 0.2 mm fine focus'
_diffrn_source_type 'Bruker APEX DUO'
_exptl_absorpt_coefficient_mu 1.041
_exptl_absorpt_correction_T_max 0.8595
_exptl_absorpt_correction_T_min 0.8188
_exptl_absorpt_correction_type empirical
_exptl_absorpt_process_details
;
SADABS Version 2008/1 Bruker-Nonius
Blessing, Acta Cryst. (1995) A51 33-38
;
_exptl_crystal_colour orange
_exptl_crystal_density_diffrn 1.434
_exptl_crystal_density_method 'not measured'
_exptl_crystal_description block
_exptl_crystal_F_000 5488
_exptl_crystal_size_max 0.20
_exptl_crystal_size_mid 0.15
_exptl_crystal_size_min 0.15
_refine_diff_density_max 0.397
_refine_diff_density_min -0.463
_refine_diff_density_rms 0.063
_refine_ls_extinction_method none
_refine_ls_goodness_of_fit_ref 1.060
_refine_ls_hydrogen_treatment noref
_refine_ls_matrix_type full
_refine_ls_number_parameters 855
_refine_ls_number_reflns 15010
_refine_ls_number_restraints 237
_refine_ls_restrained_S_all 1.059
_refine_ls_R_factor_all 0.0408
_refine_ls_R_factor_gt 0.0310
_refine_ls_shift/su_max 0.005
_refine_ls_shift/su_mean 0.000
_refine_ls_structure_factor_coef Fsqd
_refine_ls_weighting_details 'calc w=1/[\s^2^(Fo^2^)+(0.0266P)^2^+22.9438P] where P=(Fo^2^+2Fc^2^)/3'
_refine_ls_weighting_scheme calc
_refine_ls_wR_factor_gt 0.0714
_refine_ls_wR_factor_ref 0.0753
_reflns_number_gt 12760
_reflns_number_total 15010
_reflns_threshold_expression >2sigma(I)
_cod_data_source_file c3dt00078h.txt
_cod_data_source_block mo_ak989_0m
_cod_depositor_comments
;
The following automatic conversions were performed:
'_diffrn_measurement_specimen_suppport' tag replaced with
'_diffrn_measurement_specimen_support'.

Automatic conversion script
Id: cif_correct_tags 1440 2010-10-19 06:21:57Z saulius 

The following automatic conversions were performed:

'_symmetry_cell_setting' value 'Monoclinic' changed to 'monoclinic'
according to /home/saulius/struct/CIF-dictionaries/cif_core.dic
dictionary named 'cif_core.dic' version 2.4.2 from 2011-04-26.

Automatic conversion script
Id: cif_fix_values 1891 2012-01-12 08:04:46Z andrius 
;
_cod_original_cell_volume 12223.7(14)
_cod_original_sg_symbol_H-M C2/c
_cod_database_code 7021353

loop_
_symmetry_equiv_pos_as_xyz
'x, y, z'
'-x, y, -z+1/2'
'x+1/2, y+1/2, z'
'-x+1/2, y+1/2, -z+1/2'
'-x, -y, -z'
'x, -y, z-1/2'
'-x+1/2, -y+1/2, -z'
'x+1/2, -y+1/2, z-1/2'

loop_
_atom_site_label
_atom_site_type_symbol
_atom_site_fract_x
_atom_site_fract_y
_atom_site_fract_z
_atom_site_U_iso_or_equiv
_atom_site_adp_type
_atom_site_occupancy
_atom_site_symmetry_multiplicity
_atom_site_calc_flag
_atom_site_refinement_flags
_atom_site_disorder_assembly
_atom_site_disorder_group
Zn1 Zn 0.891776(6) 0.947604(15) 0.505822(6) 0.01495(5) Uani 1 1 d . . .
Zn2 Zn 0.914352(6) 0.815517(14) 0.693561(6) 0.01366(5) Uani 1 1 d . . .
Cl1 Cl 0.83001(2) 1.42749(4) 0.54321(2) 0.04877(16) Uani 1 1 d . . .
Cl2 Cl 0.92621(2) 1.40912(4) 0.605325(19) 0.03540(12) Uani 1 1 d . . .
Cl3 Cl 1.103982(14) 0.60653(3) 0.643225(15) 0.02239(9) Uani 1 1 d . . .
Cl4 Cl 1.053918(16) 0.42355(3) 0.67354(2) 0.03329(12) Uani 1 1 d . . .
N1 N 0.85012(5) 1.06944(11) 0.49062(5) 0.0197(3) Uani 1 1 d . . .
N2 N 0.92984(5) 1.05421(10) 0.54406(5) 0.0160(3) Uani 1 1 d . A .
N3 N 0.97814(5) 0.82281(10) 0.68157(5) 0.0153(3) Uani 1 1 d . . .
N4 N 0.93554(5) 0.66940(10) 0.70539(5) 0.0154(3) Uani 1 1 d . A .
O1 O 0.86466(4) 0.89007(10) 0.44697(4) 0.0216(3) Uani 1 1 d . . .
O2 O 0.94188(4) 0.85428(9) 0.51992(4) 0.0167(2) Uani 1 1 d . . .
O3 O 0.91095(4) 0.96109(9) 0.69078(4) 0.0172(2) Uani 1 1 d . . .
O4 O 0.87727(4) 0.79577(9) 0.73871(4) 0.0171(2) Uani 1 1 d . . .
C1 C 0.82769(6) 0.91070(15) 0.41908(6) 0.0231(4) Uani 1 1 d . . .
C2 C 0.81334(7) 0.84815(17) 0.37975(6) 0.0287(5) Uani 1 1 d . . .
C3 C 0.77340(7) 0.86917(19) 0.35100(7) 0.0376(6) Uani 1 1 d . . .
H3 H 0.7638 0.8283 0.3250 0.045 Uiso 1 1 calc R A .
C4 C 0.74643(7) 0.94748(19) 0.35821(8) 0.0426(6) Uani 1 1 d . . .
H4 H 0.7185 0.9574 0.3382 0.051 Uiso 1 1 calc R . .
C5 C 0.76022(7) 1.01003(18) 0.39415(8) 0.0362(5) Uani 1 1 d . . .
H5 H 0.7422 1.0647 0.3984 0.043 Uiso 1 1 calc R A .
C6 C 0.80110(6) 0.99444(15) 0.42523(6) 0.0254(4) Uani 1 1 d . . .
C7 C 0.81463(6) 1.07060(15) 0.45839(7) 0.0245(4) Uani 1 1 d . . .
H7 H 0.7960 1.1269 0.4567 0.029 Uiso 1 1 calc R A .
C8 C 0.86460(6) 1.15213(14) 0.51847(6) 0.0210(4) Uani 1 1 d . . .
C9 C 0.84086(7) 1.23948(15) 0.51906(7) 0.0285(4) Uani 1 1 d . . .
H9 H 0.8117 1.2448 0.5012 0.034 Uiso 1 1 calc R . .
C10 C 0.85935(7) 1.31824(15) 0.54538(7) 0.0310(5) Uani 1 1 d . . .
C11 C 0.90149(7) 1.31013(14) 0.57300(7) 0.0266(4) Uani 1 1 d . . .
C12 C 0.92493(6) 1.22287(13) 0.57424(6) 0.0215(4) Uani 1 1 d . . .
H12 H 0.9531 1.2166 0.5942 0.026 Uiso 1 1 calc R A .
C13 C 0.90744(6) 1.14421(13) 0.54641(6) 0.0185(3) Uani 1 1 d . A .
C14 C 0.97261(6) 1.04779(13) 0.55791(6) 0.0169(3) Uani 1 1 d . . .
H14 H 0.9875 1.1060 0.5703 0.020 Uiso 1 1 calc R A .
C15 C 0.99953(5) 0.96276(12) 0.55647(6) 0.0153(3) Uani 1 1 d . . .
C16 C 1.04537(6) 0.97594(13) 0.57476(6) 0.0182(3) Uani 1 1 d . . .
H16 H 1.0558 1.0383 0.5869 0.022 Uiso 1 1 calc R A .
C17 C 1.07488(6) 0.90056(13) 0.57529(6) 0.0186(3) Uani 1 1 d . . .
H17 H 1.1055 0.9099 0.5879 0.022 Uiso 1 1 calc R . .
C18 C 1.05919(6) 0.80918(13) 0.55688(6) 0.0174(3) Uani 1 1 d . . .
H18 H 1.0799 0.7571 0.5574 0.021 Uiso 1 1 calc R A .
C19 C 1.01508(6) 0.79081(12) 0.53794(6) 0.0155(3) Uani 1 1 d . . .
C20 C 0.98350(5) 0.86943(12) 0.53744(5) 0.0141(3) Uani 1 1 d . . .
C21 C 0.84232(7) 0.76166(18) 0.37078(7) 0.0332(5) Uani 1 1 d . . .
C22 C 0.82221(9) 0.7060(2) 0.32655(8) 0.0546(8) Uani 1 1 d . . .
H22A H 0.7939 0.6763 0.3295 0.082 Uiso 1 1 calc R . .
H22B H 0.8427 0.6541 0.3212 0.082 Uiso 1 1 calc R . .
H22C H 0.8172 0.7521 0.3008 0.082 Uiso 1 1 calc R . .
C23 C 0.88824(7) 0.79986(19) 0.36574(7) 0.0389(6) Uani 1 1 d . . .
H23A H 0.8845 0.8534 0.3433 0.058 Uiso 1 1 calc R . .
H23B H 0.9050 0.7461 0.3554 0.058 Uiso 1 1 calc R . .
H23C H 0.9044 0.8244 0.3953 0.058 Uiso 1 1 calc R . .
C24 C 0.84842(7) 0.68656(17) 0.40972(8) 0.0338(5) Uani 1 1 d . . .
H24A H 0.8642 0.7175 0.4380 0.051 Uiso 1 1 calc R . .
H24B H 0.8656 0.6304 0.4023 0.051 Uiso 1 1 calc R . .
H24C H 0.8193 0.6637 0.4138 0.051 Uiso 1 1 calc R . .
C25 C 0.99945(6) 0.68851(13) 0.51914(6) 0.0187(3) Uani 1 1 d . . .
C26 C 0.96859(6) 0.64375(13) 0.54841(6) 0.0220(4) Uani 1 1 d . . .
H26A H 0.9849 0.6361 0.5800 0.033 Uiso 1 1 calc R . .
H26B H 0.9581 0.5792 0.5361 0.033 Uiso 1 1 calc R . .
H26C H 0.9432 0.6875 0.5478 0.033 Uiso 1 1 calc R . .
C27 C 0.97476(6) 0.69474(14) 0.46894(6) 0.0226(4) Uani 1 1 d . . .
H27A H 0.9498 0.7407 0.4664 0.034 Uiso 1 1 calc R . .
H27B H 0.9636 0.6293 0.4584 0.034 Uiso 1 1 calc R . .
H27C H 0.9951 0.7182 0.4500 0.034 Uiso 1 1 calc R . .
C28 C 1.03867(6) 0.61770(14) 0.52099(7) 0.0248(4) Uani 1 1 d . . .
H28A H 1.0598 0.6463 0.5042 0.037 Uiso 1 1 calc R . .
H28B H 1.0278 0.5546 0.5071 0.037 Uiso 1 1 calc R . .
H28C H 1.0534 0.6069 0.5529 0.037 Uiso 1 1 calc R . .
C29 C 0.94075(6) 1.02759(12) 0.68884(5) 0.0146(3) Uani 1 1 d . . .
C30 C 0.93034(6) 1.13093(13) 0.69199(6) 0.0168(3) Uani 1 1 d . . .
C31 C 0.96313(6) 1.19923(13) 0.69027(6) 0.0219(4) Uani 1 1 d . . .
H31 H 0.9564 1.2671 0.6928 0.026 Uiso 1 1 calc R A .
C32 C 1.00599(6) 1.17385(14) 0.68497(7) 0.0242(4) Uani 1 1 d . . .
H32 H 1.0274 1.2235 0.6836 0.029 Uiso 1 1 calc R . .
C33 C 1.01638(6) 1.07692(14) 0.68185(6) 0.0213(4) Uani 1 1 d . . .
H33 H 1.0454 1.0592 0.6784 0.026 Uiso 1 1 calc R A .
C34 C 0.98478(6) 1.00230(12) 0.68362(6) 0.0165(3) Uani 1 1 d . . .
C35 C 1.00043(6) 0.90391(13) 0.68109(6) 0.0177(3) Uani 1 1 d . . .
H35 H 1.0306 0.8969 0.6788 0.021 Uiso 1 1 calc R A .
C36 C 0.99845(5) 0.73012(12) 0.67892(6) 0.0155(3) Uani 1 1 d . . .
C37 C 1.03801(6) 0.71592(13) 0.66394(6) 0.0171(3) Uani 1 1 d . . .
H37 H 1.0533 0.7709 0.6549 0.021 Uiso 1 1 calc R . .
C38 C 1.05510(6) 0.62218(13) 0.66220(6) 0.0182(3) Uani 1 1 d . . .
C39 C 1.03288(6) 0.54111(13) 0.67512(6) 0.0202(4) Uani 1 1 d . . .
C40 C 0.99322(6) 0.55382(13) 0.68940(6) 0.0192(3) Uani 1 1 d . . .
H40 H 0.9781 0.4982 0.6980 0.023 Uiso 1 1 calc R A .
C41 C 0.97547(5) 0.64762(13) 0.69125(6) 0.0158(3) Uani 1 1 d . A .
C42 C 0.91151(6) 0.60220(12) 0.71933(6) 0.0161(3) Uani 1 1 d . . .
H42 H 0.9212 0.5359 0.7186 0.019 Uiso 1 1 calc R A .
C43 C 0.87165(6) 0.61922(13) 0.73571(6) 0.0161(3) Uani 1 1 d . . .
C44 C 0.84813(6) 0.53427(13) 0.74430(6) 0.0184(3) Uani 1 1 d . . .
H44 H 0.8588 0.4710 0.7382 0.022 Uiso 1 1 calc R A .
C45 C 0.81038(6) 0.54163(14) 0.76113(6) 0.0208(4) Uani 1 1 d . . .
H45 H 0.7942 0.4843 0.7659 0.025 Uiso 1 1 calc R . .
C46 C 0.79572(6) 0.63531(14) 0.77132(6) 0.0198(4) Uani 1 1 d . . .
H46 H 0.7692 0.6395 0.7829 0.024 Uiso 1 1 calc R A .
C47 C 0.81766(5) 0.72184(13) 0.76550(6) 0.0163(3) Uani 1 1 d . . .
C48 C 0.85661(5) 0.71563(13) 0.74582(5) 0.0150(3) Uani 1 1 d . . .
C49 C 0.88381(6) 1.16313(13) 0.69726(6) 0.0195(4) Uani 1 1 d . . .
C50 C 0.87211(6) 1.11591(15) 0.73992(6) 0.0246(4) Uani 1 1 d . . .
H50A H 0.8927 1.1397 0.7673 0.037 Uiso 1 1 calc R . .
H50B H 0.8745 1.0441 0.7380 0.037 Uiso 1 1 calc R . .
H50C H 0.8417 1.1338 0.7418 0.037 Uiso 1 1 calc R . .
C51 C 0.88056(7) 1.27528(14) 0.70301(8) 0.0311(5) Uani 1 1 d . . .
H51A H 0.9025 1.2966 0.7298 0.047 Uiso 1 1 calc R . .
H51B H 0.8507 1.2924 0.7072 0.047 Uiso 1 1 calc R . .
H51C H 0.8863 1.3084 0.6757 0.047 Uiso 1 1 calc R . .
C52 C 0.84931(6) 1.13435(15) 0.65454(6) 0.0243(4) Uani 1 1 d . . .
H52A H 0.8196 1.1523 0.6589 0.036 Uiso 1 1 calc R . .
H52B H 0.8506 1.0631 0.6496 0.036 Uiso 1 1 calc R . .
H52C H 0.8556 1.1693 0.6279 0.036 Uiso 1 1 calc R . .
C53 C 0.80278(6) 0.82152(13) 0.78152(6) 0.0178(3) Uani 1 1 d . . .
C54 C 0.75959(6) 0.81194(15) 0.79930(7) 0.0247(4) Uani 1 1 d . . .
H54A H 0.7506 0.8770 0.8084 0.037 Uiso 1 1 calc R . .
H54B H 0.7644 0.7676 0.8257 0.037 Uiso 1 1 calc R . .
H54C H 0.7362 0.7852 0.7751 0.037 Uiso 1 1 calc R . .
C55 C 0.83891(6) 0.86015(15) 0.82116(6) 0.0236(4) Uani 1 1 d . . .
H55A H 0.8664 0.8712 0.8102 0.035 Uiso 1 1 calc R . .
H55B H 0.8442 0.8115 0.8459 0.035 Uiso 1 1 calc R . .
H55C H 0.8291 0.9223 0.8325 0.035 Uiso 1 1 calc R . .
C56 C 0.79462(6) 0.89845(14) 0.74305(6) 0.0219(4) Uani 1 1 d . . .
H56A H 0.8219 0.9082 0.7316 0.033 Uiso 1 1 calc R . .
H56B H 0.7857 0.9610 0.7549 0.033 Uiso 1 1 calc R . .
H56C H 0.7710 0.8753 0.7181 0.033 Uiso 1 1 calc R . .
P1 P 0.81476(2) 0.68346(5) 0.55711(2) 0.01689(14) Uani 0.75 1 d PDU A 1
N5 N 0.85566(4) 0.86774(10) 0.55014(5) 0.0145(3) Uani 0.75 1 d PDU A 1
N6 N 0.86694(4) 0.79749(10) 0.62837(5) 0.0145(3) Uani 0.75 1 d PDU A 1
N7 N 0.79406(9) 0.8669(2) 0.59078(11) 0.0160(6) Uani 0.75 1 d PDU A 1
C57 C 0.84266(11) 0.7723(2) 0.52579(10) 0.0168(6) Uani 0.75 1 d PDU A 1
H57A H 0.8697 0.7409 0.5192 0.020 Uiso 0.75 1 calc PR A 1
H57B H 0.8227 0.7870 0.4961 0.020 Uiso 0.75 1 calc PR A 1
C58 C 0.85540(12) 0.6938(2) 0.61253(11) 0.0162(6) Uani 0.75 1 d PDU A 1
H58A H 0.8432 0.6592 0.6364 0.019 Uiso 0.75 1 calc PR A 1
H58B H 0.8830 0.6594 0.6096 0.019 Uiso 0.75 1 calc PR A 1
C59 C 0.77391(8) 0.77373(18) 0.57079(8) 0.0167(4) Uani 0.75 1 d PDU A 1
H59A H 0.7520 0.7890 0.5425 0.020 Uiso 0.75 1 calc PR A 1
H59B H 0.7577 0.7430 0.5925 0.020 Uiso 0.75 1 calc PR A 1
C60 C 0.88670(10) 0.8514(2) 0.59438(9) 0.0142(5) Uani 0.75 1 d PDU A 1
H60A H 0.9126 0.8139 0.5888 0.017 Uiso 0.75 1 calc PR A 1
H60B H 0.8975 0.9161 0.6074 0.017 Uiso 0.75 1 calc PR A 1
C61 C 0.81572(10) 0.9201(2) 0.55939(12) 0.0149(6) Uani 0.75 1 d PDU A 1
H61A H 0.8247 0.9860 0.5723 0.018 Uiso 0.75 1 calc PR A 1
H61B H 0.7943 0.9300 0.5302 0.018 Uiso 0.75 1 calc PR A 1
C62 C 0.82513(10) 0.8497(3) 0.63322(10) 0.0151(6) Uani 0.75 1 d PDU A 1
H62A H 0.8102 0.8103 0.6535 0.018 Uiso 0.75 1 calc PR A 1
H62B H 0.8332 0.9140 0.6483 0.018 Uiso 0.75 1 calc PR A 1
P1' P 0.77991(9) 0.8480(3) 0.58806(12) 0.0287(7) Uani 0.25 1 d PDU A 2
N5' N 0.83234(19) 0.6960(4) 0.5628(2) 0.0230(13) Uani 0.25 1 d PDU A 2
N6' N 0.86694(4) 0.79749(10) 0.62837(5) 0.0145(3) Uani 0.25 1 d PDU A 2
N7' N 0.85566(4) 0.86774(10) 0.55014(5) 0.0145(3) Uani 0.25 1 d PDU A 2
C57' C 0.78606(19) 0.7239(4) 0.5655(2) 0.0274(13) Uani 0.25 1 d PDU A 2
H57C H 0.7748 0.6754 0.5850 0.033 Uiso 0.25 1 calc PR A 2
H57D H 0.7672 0.7193 0.5344 0.033 Uiso 0.25 1 calc PR A 2
C58' C 0.8250(2) 0.8361(8) 0.6396(2) 0.0172(17) Uani 0.25 1 d PDU A 2
H58C H 0.8309 0.9014 0.6544 0.021 Uiso 0.25 1 calc PR A 2
H58D H 0.8153 0.7911 0.6617 0.021 Uiso 0.25 1 calc PR A 2
C59' C 0.8122(2) 0.9130(6) 0.5511(3) 0.0156(17) Uani 0.25 1 d PDU A 2
H59C H 0.7943 0.9149 0.5196 0.019 Uiso 0.25 1 calc PR A 2
H59D H 0.8170 0.9819 0.5619 0.019 Uiso 0.25 1 calc PR A 2
C60' C 0.8617(3) 0.6973(4) 0.6088(3) 0.0188(16) Uani 0.25 1 d PDU A 2
H60C H 0.8491 0.6537 0.6294 0.023 Uiso 0.25 1 calc PR A 2
H60D H 0.8912 0.6711 0.6066 0.023 Uiso 0.25 1 calc PR A 2
C61' C 0.8505(3) 0.7669(5) 0.5328(3) 0.0195(15) Uani 0.25 1 d PDU A 2
H61C H 0.8797 0.7426 0.5288 0.023 Uiso 0.25 1 calc PR A 2
H61D H 0.8304 0.7677 0.5024 0.023 Uiso 0.25 1 calc PR A 2
C62' C 0.8832(3) 0.8653(6) 0.5957(2) 0.0142(5) Uani 0.25 1 d PDU A 2
H62C H 0.8852 0.9328 0.6085 0.017 Uiso 0.25 1 calc PR A 2
H62D H 0.9135 0.8448 0.5934 0.017 Uiso 0.25 1 calc PR A 2
N1S N 0.7469(2) 0.2088(4) 0.5743(2) 0.0511(14) Uani 0.65 1 d PDU B 1
C1S C 0.7326(3) 0.1381(4) 0.5844(3) 0.0398(14) Uani 0.65 1 d PDU B 1
C2S C 0.71445(19) 0.0517(4) 0.6018(3) 0.0518(15) Uani 0.65 1 d PDU B 1
H2S1 H 0.7358 -0.0025 0.6043 0.078 Uiso 0.65 1 calc PR B 1
H2S2 H 0.6868 0.0328 0.5810 0.078 Uiso 0.65 1 calc PR B 1
H2S3 H 0.7083 0.0660 0.6321 0.078 Uiso 0.65 1 calc PR B 1
N1S' N 0.7522(5) 0.1816(10) 0.5618(5) 0.078(4) Uani 0.35 1 d PDU C 2
C1S' C 0.7302(7) 0.1348(15) 0.5788(8) 0.073(4) Uani 0.35 1 d PDU C 2
C2S' C 0.6999(4) 0.0657(12) 0.5927(6) 0.085(5) Uani 0.35 1 d PDU C 2
H2S4 H 0.6867 0.0243 0.5666 0.128 Uiso 0.35 1 calc PR C 2
H2S5 H 0.6764 0.1018 0.6034 0.128 Uiso 0.35 1 calc PR C 2
H2S6 H 0.7160 0.0242 0.6174 0.128 Uiso 0.35 1 calc PR C 2

loop_
_atom_site_aniso_label
_atom_site_aniso_U_11
_atom_site_aniso_U_22
_atom_site_aniso_U_33
_atom_site_aniso_U_23
_atom_site_aniso_U_13
_atom_site_aniso_U_12
Zn1 0.01285(9) 0.02076(10) 0.01111(9) -0.00060(7) 0.00220(7) -0.00003(7)
Zn2 0.01293(9) 0.01453(9) 0.01399(9) 0.00068(7) 0.00384(7) 0.00032(7)
Cl1 0.0599(4) 0.0348(3) 0.0537(4) 0.0029(3) 0.0166(3) 0.0284(3)
Cl2 0.0547(3) 0.0190(2) 0.0367(3) -0.0053(2) 0.0191(3) 0.0019(2)
Cl3 0.01549(19) 0.0291(2) 0.0236(2) -0.00094(17) 0.00647(17) 0.00536(17)
Cl4 0.0247(2) 0.0186(2) 0.0588(3) -0.0015(2) 0.0138(2) 0.00619(18)
N1 0.0180(7) 0.0271(8) 0.0149(7) 0.0061(6) 0.0052(6) 0.0030(6)
N2 0.0182(7) 0.0174(7) 0.0127(7) 0.0016(5) 0.0039(6) 0.0015(6)
N3 0.0149(7) 0.0168(7) 0.0144(7) 0.0001(5) 0.0035(6) 0.0011(5)
N4 0.0139(7) 0.0172(7) 0.0152(7) 0.0007(5) 0.0031(6) 0.0003(5)
O1 0.0159(6) 0.0350(7) 0.0130(6) -0.0038(5) 0.0007(5) -0.0032(5)
O2 0.0129(6) 0.0189(6) 0.0180(6) -0.0029(5) 0.0027(5) -0.0006(5)
O3 0.0157(6) 0.0155(6) 0.0207(6) -0.0011(5) 0.0046(5) -0.0011(5)
O4 0.0177(6) 0.0166(6) 0.0184(6) -0.0003(5) 0.0071(5) -0.0008(5)
C1 0.0169(9) 0.0395(11) 0.0128(8) 0.0072(7) 0.0027(7) -0.0099(8)
C2 0.0252(10) 0.0463(12) 0.0132(8) 0.0049(8) 0.0007(7) -0.0215(9)
C3 0.0350(12) 0.0527(14) 0.0201(10) 0.0125(10) -0.0061(9) -0.0261(11)
C4 0.0268(11) 0.0603(16) 0.0319(12) 0.0269(11) -0.0148(9) -0.0240(11)
C5 0.0209(10) 0.0468(13) 0.0370(12) 0.0261(10) -0.0032(9) -0.0069(9)
C6 0.0188(9) 0.0372(11) 0.0186(9) 0.0127(8) 0.0000(7) -0.0062(8)
C7 0.0181(9) 0.0316(10) 0.0244(9) 0.0143(8) 0.0058(8) 0.0025(8)
C8 0.0230(9) 0.0245(9) 0.0179(8) 0.0060(7) 0.0098(7) 0.0052(7)
C9 0.0279(10) 0.0314(11) 0.0277(10) 0.0078(8) 0.0096(8) 0.0124(8)
C10 0.0402(12) 0.0248(10) 0.0322(11) 0.0067(8) 0.0176(9) 0.0155(9)
C11 0.0376(11) 0.0208(9) 0.0253(10) 0.0006(8) 0.0159(9) 0.0032(8)
C12 0.0267(9) 0.0206(9) 0.0194(9) 0.0016(7) 0.0103(8) 0.0029(7)
C13 0.0229(9) 0.0189(8) 0.0159(8) 0.0036(7) 0.0095(7) 0.0029(7)
C14 0.0195(8) 0.0176(8) 0.0135(8) -0.0003(6) 0.0036(7) -0.0025(7)
C15 0.0160(8) 0.0169(8) 0.0132(8) 0.0011(6) 0.0032(6) -0.0008(6)
C16 0.0184(8) 0.0204(8) 0.0158(8) 0.0001(7) 0.0036(7) -0.0038(7)
C17 0.0140(8) 0.0256(9) 0.0156(8) 0.0028(7) 0.0017(7) -0.0024(7)
C18 0.0166(8) 0.0198(8) 0.0164(8) 0.0036(7) 0.0051(7) 0.0026(7)
C19 0.0176(8) 0.0163(8) 0.0134(8) 0.0010(6) 0.0048(7) -0.0007(6)
C20 0.0152(8) 0.0177(8) 0.0099(7) 0.0014(6) 0.0041(6) -0.0012(6)
C21 0.0293(11) 0.0539(14) 0.0177(9) -0.0152(9) 0.0079(8) -0.0252(10)
C22 0.0496(15) 0.083(2) 0.0322(13) -0.0282(13) 0.0097(11) -0.0391(15)
C23 0.0349(12) 0.0588(15) 0.0284(11) -0.0203(10) 0.0190(10) -0.0266(11)
C24 0.0307(11) 0.0392(12) 0.0350(11) -0.0130(10) 0.0153(9) -0.0115(9)
C25 0.0193(8) 0.0176(8) 0.0204(9) -0.0020(7) 0.0072(7) 0.0002(7)
C26 0.0255(9) 0.0179(8) 0.0243(9) -0.0010(7) 0.0092(8) -0.0019(7)
C27 0.0256(9) 0.0222(9) 0.0209(9) -0.0052(7) 0.0068(8) -0.0023(7)
C28 0.0254(10) 0.0203(9) 0.0298(10) -0.0048(8) 0.0082(8) 0.0017(7)
C29 0.0174(8) 0.0171(8) 0.0086(7) -0.0003(6) 0.0007(6) -0.0004(6)
C30 0.0200(8) 0.0177(8) 0.0126(8) -0.0014(6) 0.0028(7) 0.0004(7)
C31 0.0264(9) 0.0159(8) 0.0229(9) -0.0019(7) 0.0038(8) -0.0007(7)
C32 0.0240(9) 0.0200(9) 0.0291(10) -0.0010(7) 0.0063(8) -0.0076(7)
C33 0.0175(8) 0.0235(9) 0.0232(9) 0.0000(7) 0.0048(7) -0.0031(7)
C34 0.0170(8) 0.0177(8) 0.0149(8) 0.0000(6) 0.0038(7) -0.0020(6)
C35 0.0150(8) 0.0223(9) 0.0162(8) -0.0005(7) 0.0044(7) -0.0005(7)
C36 0.0144(8) 0.0188(8) 0.0127(8) -0.0005(6) 0.0014(6) 0.0012(6)
C37 0.0145(8) 0.0202(8) 0.0164(8) -0.0007(7) 0.0026(7) -0.0009(6)
C38 0.0128(8) 0.0242(9) 0.0175(8) -0.0012(7) 0.0028(7) 0.0027(7)
C39 0.0175(8) 0.0184(8) 0.0234(9) -0.0023(7) 0.0013(7) 0.0041(7)
C40 0.0168(8) 0.0174(8) 0.0230(9) -0.0005(7) 0.0036(7) -0.0002(7)
C41 0.0140(8) 0.0194(8) 0.0137(8) -0.0009(6) 0.0018(6) 0.0005(6)
C42 0.0168(8) 0.0165(8) 0.0141(8) -0.0004(6) 0.0010(7) 0.0002(6)
C43 0.0153(8) 0.0192(8) 0.0129(8) -0.0004(6) 0.0007(6) -0.0019(6)
C44 0.0179(8) 0.0181(8) 0.0179(8) -0.0016(7) 0.0007(7) -0.0032(7)
C45 0.0173(8) 0.0232(9) 0.0210(9) -0.0005(7) 0.0021(7) -0.0075(7)
C46 0.0137(8) 0.0290(9) 0.0169(8) -0.0017(7) 0.0036(7) -0.0044(7)
C47 0.0137(8) 0.0223(8) 0.0120(8) -0.0007(6) 0.0006(6) 0.0000(6)
C48 0.0136(8) 0.0197(8) 0.0108(7) 0.0002(6) 0.0003(6) -0.0006(6)
C49 0.0224(9) 0.0164(8) 0.0204(9) -0.0017(7) 0.0056(7) 0.0011(7)
C50 0.0266(10) 0.0283(10) 0.0210(9) -0.0041(8) 0.0094(8) 0.0017(8)
C51 0.0313(11) 0.0204(9) 0.0434(12) -0.0053(9) 0.0120(10) 0.0038(8)
C52 0.0221(9) 0.0269(10) 0.0226(9) 0.0003(8) 0.0018(8) 0.0039(7)
C53 0.0143(8) 0.0242(9) 0.0155(8) -0.0032(7) 0.0043(7) -0.0006(7)
C54 0.0213(9) 0.0320(10) 0.0234(9) -0.0039(8) 0.0104(8) -0.0001(8)
C55 0.0221(9) 0.0283(10) 0.0194(9) -0.0069(7) 0.0018(7) -0.0001(8)
C56 0.0176(8) 0.0275(9) 0.0210(9) -0.0016(7) 0.0051(7) 0.0047(7)
P1 0.0159(3) 0.0186(3) 0.0157(3) -0.0023(2) 0.0021(3) -0.0040(3)
N5 0.0124(6) 0.0188(7) 0.0125(6) -0.0013(5) 0.0026(5) -0.0008(5)
N6 0.0144(6) 0.0160(6) 0.0140(6) 0.0005(5) 0.0046(5) 0.0000(5)
N7 0.0106(13) 0.0211(12) 0.0165(11) -0.0014(9) 0.0033(11) 0.0005(10)
C57 0.0135(14) 0.0231(13) 0.0142(13) -0.0053(10) 0.0038(11) -0.0027(10)
C58 0.0160(13) 0.0167(12) 0.0158(12) 0.0001(10) 0.0031(10) 0.0002(10)
C59 0.0133(10) 0.0195(11) 0.0173(11) -0.0005(9) 0.0033(9) -0.0025(9)
C60 0.0117(8) 0.0167(11) 0.0143(8) 0.0012(7) 0.0033(6) 0.0008(8)
C61 0.0135(12) 0.0206(13) 0.0106(13) 0.0022(10) 0.0023(10) 0.0024(10)
C62 0.0145(12) 0.0202(13) 0.0119(11) 0.0017(10) 0.0056(9) 0.0011(10)
P1' 0.0150(14) 0.051(2) 0.0201(12) 0.0099(12) 0.0029(11) 0.0015(13)
N5' 0.022(3) 0.026(2) 0.021(2) -0.004(2) 0.005(2) -0.007(2)
N6' 0.0144(6) 0.0160(6) 0.0140(6) 0.0005(5) 0.0046(5) 0.0000(5)
N7' 0.0124(6) 0.0188(7) 0.0125(6) -0.0013(5) 0.0026(5) -0.0008(5)
C57' 0.023(3) 0.038(3) 0.018(3) 0.001(3) -0.001(3) -0.015(3)
C58' 0.013(3) 0.023(4) 0.014(3) 0.001(3) 0.002(2) 0.000(3)
C59' 0.011(3) 0.025(3) 0.012(3) -0.002(3) 0.003(2) -0.001(3)
C60' 0.019(3) 0.020(3) 0.018(3) 0.000(2) 0.006(3) -0.006(3)
C61' 0.017(3) 0.024(3) 0.017(3) -0.004(2) 0.000(3) -0.004(2)
C62' 0.0117(8) 0.0167(11) 0.0143(8) 0.0012(7) 0.0033(6) 0.0008(8)
N1S 0.049(3) 0.040(2) 0.055(3) 0.0144(19) -0.011(2) 0.0064(18)
C1S 0.037(3) 0.029(2) 0.048(3) 0.003(2) -0.005(2) 0.0109(19)
C2S 0.045(3) 0.035(2) 0.078(4) 0.001(2) 0.018(3) 0.005(2)
N1S' 0.042(5) 0.118(9) 0.072(8) 0.043(7) 0.003(5) -0.017(6)
C1S' 0.041(6) 0.101(9) 0.074(8) 0.030(6) 0.005(6) -0.018(6)
C2S' 0.067(8) 0.103(9) 0.085(8) 0.018(7) 0.013(7) -0.035(6)

loop_
_atom_type_symbol
_atom_type_description
_atom_type_scat_dispersion_real
_atom_type_scat_dispersion_imag
_atom_type_scat_source
C C 0.0033 0.0016 'International Tables Vol C Tables 4.2.6.8 and 6.1.1.4'
H H 0.0000 0.0000 'International Tables Vol C Tables 4.2.6.8 and 6.1.1.4'
N N 0.0061 0.0033 'International Tables Vol C Tables 4.2.6.8 and 6.1.1.4'
O O 0.0106 0.0060 'International Tables Vol C Tables 4.2.6.8 and 6.1.1.4'
P P 0.1023 0.0942 'International Tables Vol C Tables 4.2.6.8 and 6.1.1.4'
Cl Cl 0.1484 0.1585 'International Tables Vol C Tables 4.2.6.8 and 6.1.1.4'
Zn Zn 0.2839 1.4301 'International Tables Vol C Tables 4.2.6.8 and 6.1.1.4'

loop_
_geom_angle_atom_site_label_1
_geom_angle_atom_site_label_2
_geom_angle_atom_site_label_3
_geom_angle
O1 Zn1 O2 96.18(5)
O1 Zn1 N2 150.91(6)
O2 Zn1 N2 90.04(5)
O1 Zn1 N1 89.43(6)
O2 Zn1 N1 167.04(6)
N2 Zn1 N1 79.55(6)
O1 Zn1 N5 99.86(5)
O2 Zn1 N5 91.45(5)
N2 Zn1 N5 108.38(5)
N1 Zn1 N5 99.12(5)
O4 Zn2 O3 97.60(5)
O4 Zn2 N3 146.57(5)
O3 Zn2 N3 89.37(5)
O4 Zn2 N4 87.69(5)
O3 Zn2 N4 164.55(5)
N3 Zn2 N4 78.49(5)
O4 Zn2 N6 102.74(5)
O3 Zn2 N6 93.10(5)
N3 Zn2 N6 109.51(5)
N4 Zn2 N6 99.90(5)
C7 N1 C8 122.84(16)
C7 N1 Zn1 123.87(14)
C8 N1 Zn1 113.28(11)
C14 N2 C13 121.05(15)
C14 N2 Zn1 123.73(12)
C13 N2 Zn1 114.05(11)
C35 N3 C36 120.81(14)
C35 N3 Zn2 124.39(12)
C36 N3 Zn2 114.43(10)
C42 N4 C41 122.63(15)
C42 N4 Zn2 122.79(12)
C41 N4 Zn2 114.09(11)
C1 O1 Zn1 130.65(13)
C20 O2 Zn1 130.46(11)
C29 O3 Zn2 131.65(11)
C48 O4 Zn2 127.01(10)
O1 C1 C6 122.54(17)
O1 C1 C2 118.61(19)
C6 C1 C2 118.84(17)
C3 C2 C1 118.1(2)
C3 C2 C21 121.8(2)
C1 C2 C21 120.05(17)
C2 C3 C4 123.1(2)
C5 C4 C3 119.8(2)
C4 C5 C6 120.9(2)
C5 C6 C7 116.0(2)
C5 C6 C1 119.2(2)
C7 C6 C1 124.54(17)
N1 C7 C6 125.77(18)
C9 C8 N1 125.38(18)
C9 C8 C13 119.05(18)
N1 C8 C13 115.53(15)
C10 C9 C8 120.62(19)
C9 C10 C11 120.19(18)
C9 C10 Cl1 119.40(17)
C11 C10 Cl1 120.41(17)
C12 C11 C10 120.10(19)
C12 C11 Cl2 118.69(16)
C10 C11 Cl2 121.19(15)
C11 C12 C13 120.29(18)
C12 C13 N2 124.05(17)
C12 C13 C8 119.65(16)
N2 C13 C8 116.29(16)
N2 C14 C15 127.00(16)
C16 C15 C14 115.19(15)
C16 C15 C20 119.97(15)
C14 C15 C20 124.83(15)
C17 C16 C15 121.19(16)
C16 C17 C18 118.86(16)
C19 C18 C17 123.42(16)
C18 C19 C20 118.35(15)
C18 C19 C25 121.33(15)
C20 C19 C25 120.29(15)
O2 C20 C15 122.10(15)
O2 C20 C19 119.70(15)
C15 C20 C19 118.20(15)
C24 C21 C2 111.27(16)
C24 C21 C22 107.0(2)
C2 C21 C22 112.4(2)
C24 C21 C23 109.03(19)
C2 C21 C23 109.80(18)
C22 C21 C23 107.28(17)
C28 C25 C19 111.52(15)
C28 C25 C27 107.30(14)
C19 C25 C27 111.22(14)
C28 C25 C26 107.74(15)
C19 C25 C26 109.36(14)
C27 C25 C26 109.62(15)
O3 C29 C34 122.05(15)
O3 C29 C30 120.23(15)
C34 C29 C30 117.72(15)
C31 C30 C29 118.38(16)
C31 C30 C49 121.21(15)
C29 C30 C49 120.41(15)
C30 C31 C32 123.49(17)
C33 C32 C31 118.97(17)
C32 C33 C34 121.09(17)
C33 C34 C35 115.21(15)
C33 C34 C29 120.35(16)
C35 C34 C29 124.43(15)
N3 C35 C34 127.40(16)
C37 C36 C41 119.44(15)
C37 C36 N3 124.49(15)
C41 C36 N3 116.04(14)
C38 C37 C36 120.25(16)
C37 C38 C39 120.31(15)
C37 C38 Cl3 119.34(13)
C39 C38 Cl3 120.34(13)
C40 C39 C38 120.14(16)
C40 C39 Cl4 118.90(14)
C38 C39 Cl4 120.96(13)
C39 C40 C41 120.32(16)
C40 C41 N4 125.25(15)
C40 C41 C36 119.52(15)
N4 C41 C36 115.22(15)
N4 C42 C43 125.67(16)
C44 C43 C42 116.01(15)
C44 C43 C48 120.27(15)
C42 C43 C48 123.63(15)
C45 C44 C43 121.04(17)
C44 C45 C46 118.93(16)
C47 C46 C45 123.67(16)
C46 C47 C48 118.04(16)
C46 C47 C53 121.58(15)
C48 C47 C53 120.32(15)
O4 C48 C43 122.46(14)
O4 C48 C47 119.58(15)
C43 C48 C47 117.95(15)
C50 C49 C52 110.16(15)
C50 C49 C30 110.43(15)
C52 C49 C30 110.10(14)
C50 C49 C51 106.78(15)
C52 C49 C51 107.16(16)
C30 C49 C51 112.11(15)
C56 C53 C47 112.27(14)
C56 C53 C54 107.23(15)
C47 C53 C54 111.61(15)
C56 C53 C55 109.03(15)
C47 C53 C55 108.93(14)
C54 C53 C55 107.63(14)
C57 P1 C59 95.02(12)
C57 P1 C58 95.96(15)
C59 P1 C58 96.68(13)
C60 N5 C61 108.1(2)
C60 N5 C57 111.3(2)
C61 N5 C57 110.63(19)
C60 N5 Zn1 107.46(13)
C61 N5 Zn1 114.63(14)
C57 N5 Zn1 104.63(13)
C60 N6 C62 108.3(2)
C60 N6 C58 110.5(2)
C62 N6 C58 108.7(2)
C60 N6 Zn2 105.17(13)
C62 N6 Zn2 106.81(14)
C58 N6 Zn2 117.06(14)
C62 N7 C61 109.8(3)
C62 N7 C59 111.4(3)
C61 N7 C59 112.0(3)
N5 C57 P1 115.10(17)
N6 C58 P1 114.97(19)
N7 C59 P1 113.87(17)
N6 C60 N5 113.9(2)
N7 C61 N5 112.8(2)
N7 C62 N6 114.7(2)
C57' P1' C59' 96.2(3)
C57' P1' C58' 96.3(3)
C59' P1' C58' 97.7(4)
C60' N5' C57' 110.8(5)
C60' N5' C61' 108.4(5)
C57' N5' C61' 110.2(5)
N5' C57' P1' 115.0(4)
N1S C1S C2S 174.3(8)
N1S' C1S' C2S' 169(2)

loop_
_geom_bond_atom_site_label_1
_geom_bond_atom_site_label_2
_geom_bond_distance
Zn1 O1 1.9490(12)
Zn1 O2 1.9738(12)
Zn1 N2 2.0552(15)
Zn1 N1 2.0847(15)
Zn1 N5 2.1838(13)
Zn2 O4 1.9566(11)
Zn2 O3 1.9788(12)
Zn2 N3 2.0703(14)
Zn2 N4 2.0944(14)
Zn2 N6 2.1962(14)
Cl1 C10 1.730(2)
Cl2 C11 1.737(2)
Cl3 C38 1.7271(17)
Cl4 C39 1.7259(18)
N1 C7 1.301(2)
N1 C8 1.414(2)
N2 C14 1.300(2)
N2 C13 1.411(2)
N3 C35 1.299(2)
N3 C36 1.414(2)
N4 C42 1.296(2)
N4 C41 1.411(2)
O1 C1 1.296(2)
O2 C20 1.298(2)
O3 C29 1.297(2)
O4 C48 1.299(2)
C1 C6 1.434(3)
C1 C2 1.444(3)
C2 C3 1.378(3)
C2 C21 1.531(3)
C3 C4 1.393(4)
C4 C5 1.366(4)
C5 C6 1.419(3)
C6 C7 1.433(3)
C8 C9 1.395(3)
C8 C13 1.414(3)
C9 C10 1.379(3)
C10 C11 1.392(3)
C11 C12 1.383(3)
C12 C13 1.392(3)
C14 C15 1.427(2)
C15 C16 1.417(2)
C15 C20 1.434(2)
C16 C17 1.366(2)
C17 C18 1.402(2)
C18 C19 1.383(2)
C19 C20 1.442(2)
C19 C25 1.537(2)
C21 C24 1.529(3)
C21 C22 1.538(3)
C21 C23 1.542(3)
C25 C28 1.535(2)
C25 C27 1.539(3)
C25 C26 1.542(2)
C29 C34 1.438(2)
C29 C30 1.446(2)
C30 C31 1.379(2)
C30 C49 1.537(2)
C31 C32 1.404(3)
C32 C33 1.361(3)
C33 C34 1.413(2)
C34 C35 1.427(2)
C36 C37 1.395(2)
C36 C41 1.413(2)
C37 C38 1.381(2)
C38 C39 1.391(3)
C39 C40 1.385(2)
C40 C41 1.391(2)
C42 C43 1.430(2)
C43 C44 1.412(2)
C43 C48 1.440(2)
C44 C45 1.362(2)
C45 C46 1.403(3)
C46 C47 1.383(2)
C47 C48 1.443(2)
C47 C53 1.536(2)
C49 C50 1.534(2)
C49 C52 1.535(3)
C49 C51 1.537(3)
C53 C56 1.535(3)
C53 C54 1.536(2)
C53 C55 1.542(2)
P1 C57 1.844(3)
P1 C59 1.860(3)
P1 C58 1.866(3)
N5 C60 1.481(3)
N5 C61 1.495(3)
N5 C57 1.499(3)
N6 C60 1.480(3)
N6 C62 1.503(3)
N6 C58 1.503(3)
N7 C62 1.443(4)
N7 C61 1.450(4)
N7 C59 1.479(3)
P1' C57' 1.838(5)
P1' C59' 1.852(5)
P1' C58' 1.859(5)
N5' C60' 1.482(5)
N5' C57' 1.493(5)
N5' C61' 1.497(5)
N1S C1S 1.123(4)
C1S C2S 1.440(5)
N1S' C1S' 1.123(6)
C1S' C2S' 1.442(6)

loop_
_geom_torsion_atom_site_label_1
_geom_torsion_atom_site_label_2
_geom_torsion_atom_site_label_3
_geom_torsion_atom_site_label_4
_geom_torsion
O1 Zn1 N1 C7 16.09(14)
O2 Zn1 N1 C7 132.0(2)
N2 Zn1 N1 C7 169.02(15)
N5 Zn1 N1 C7 -83.81(14)
O1 Zn1 N1 C8 -162.99(11)
O2 Zn1 N1 C8 -47.1(3)
N2 Zn1 N1 C8 -10.06(11)
N5 Zn1 N1 C8 97.11(11)
O1 Zn1 N2 C14 -89.19(17)
O2 Zn1 N2 C14 13.67(13)
N1 Zn1 N2 C14 -158.56(14)
N5 Zn1 N2 C14 105.21(13)
O1 Zn1 N2 C13 78.54(16)
O2 Zn1 N2 C13 -178.60(11)
N1 Zn1 N2 C13 9.17(11)
N5 Zn1 N2 C13 -87.06(11)
O4 Zn2 N3 C35 -94.65(16)
O3 Zn2 N3 C35 8.26(14)
N4 Zn2 N3 C35 -162.12(15)
N6 Zn2 N3 C35 101.33(14)
O4 Zn2 N3 C36 78.40(15)
O3 Zn2 N3 C36 -178.69(12)
N4 Zn2 N3 C36 10.92(11)
N6 Zn2 N3 C36 -85.63(12)
O4 Zn2 N4 C42 26.95(14)
O3 Zn2 N4 C42 137.48(18)
N3 Zn2 N4 C42 176.33(15)
N6 Zn2 N4 C42 -75.58(14)
O4 Zn2 N4 C41 -160.91(12)
O3 Zn2 N4 C41 -50.4(3)
N3 Zn2 N4 C41 -11.53(11)
N6 Zn2 N4 C41 96.56(12)
O2 Zn1 O1 C1 174.58(15)
N2 Zn1 O1 C1 -84.12(18)
N1 Zn1 O1 C1 -17.14(15)
N5 Zn1 O1 C1 82.02(15)
O1 Zn1 O2 C20 138.10(13)
N2 Zn1 O2 C20 -13.43(14)
N1 Zn1 O2 C20 22.9(3)
N5 Zn1 O2 C20 -121.82(14)
O4 Zn2 O3 C29 138.73(14)
N3 Zn2 O3 C29 -8.46(15)
N4 Zn2 O3 C29 29.5(3)
N6 Zn2 O3 C29 -117.97(14)
O3 Zn2 O4 C48 159.07(13)
N3 Zn2 O4 C48 -100.44(15)
N4 Zn2 O4 C48 -35.50(14)
N6 Zn2 O4 C48 64.13(14)
Zn1 O1 C1 C6 8.3(2)
Zn1 O1 C1 C2 -173.19(12)
O1 C1 C2 C3 178.27(16)
C6 C1 C2 C3 -3.2(2)
O1 C1 C2 C21 -2.0(2)
C6 C1 C2 C21 176.53(16)
C1 C2 C3 C4 -0.1(3)
C21 C2 C3 C4 -179.79(18)
C2 C3 C4 C5 2.8(3)
C3 C4 C5 C6 -2.1(3)
C4 C5 C6 C7 173.05(18)
C4 C5 C6 C1 -1.2(3)
O1 C1 C6 C5 -177.70(16)
C2 C1 C6 C5 3.8(3)
O1 C1 C6 C7 8.6(3)
C2 C1 C6 C7 -169.89(16)
C8 N1 C7 C6 171.55(16)
Zn1 N1 C7 C6 -7.4(2)
C5 C6 C7 N1 177.88(17)
C1 C6 C7 N1 -8.3(3)
C7 N1 C8 C9 8.1(3)
Zn1 N1 C8 C9 -172.84(15)
C7 N1 C8 C13 -169.66(16)
Zn1 N1 C8 C13 9.43(18)
N1 C8 C9 C10 -175.63(17)
C13 C8 C9 C10 2.0(3)
C8 C9 C10 C11 -2.3(3)
C8 C9 C10 Cl1 176.93(15)
C9 C10 C11 C12 -0.2(3)
Cl1 C10 C11 C12 -179.39(14)
C9 C10 C11 Cl2 178.25(15)
Cl1 C10 C11 Cl2 -1.0(2)
C10 C11 C12 C13 2.9(3)
Cl2 C11 C12 C13 -175.59(13)
C11 C12 C13 N2 177.20(16)
C11 C12 C13 C8 -3.1(3)
C14 N2 C13 C12 -19.2(2)
Zn1 N2 C13 C12 172.74(13)
C14 N2 C13 C8 161.13(15)
Zn1 N2 C13 C8 -6.96(18)
C9 C8 C13 C12 0.7(2)
N1 C8 C13 C12 178.54(15)
C9 C8 C13 N2 -179.62(15)
N1 C8 C13 N2 -1.7(2)
C13 N2 C14 C15 -178.30(16)
Zn1 N2 C14 C15 -11.4(2)
N2 C14 C15 C16 -178.82(16)
N2 C14 C15 C20 2.5(3)
C14 C15 C16 C17 -179.68(16)
C20 C15 C16 C17 -1.0(2)
C15 C16 C17 C18 0.7(3)
C16 C17 C18 C19 0.1(3)
C17 C18 C19 C20 -0.6(2)
C17 C18 C19 C25 -178.66(15)
Zn1 O2 C20 C15 9.4(2)
Zn1 O2 C20 C19 -170.43(11)
C16 C15 C20 O2 -179.32(15)
C14 C15 C20 O2 -0.7(3)
C16 C15 C20 C19 0.5(2)
C14 C15 C20 C19 179.07(15)
C18 C19 C20 O2 -179.94(15)
C25 C19 C20 O2 -1.8(2)
C18 C19 C20 C15 0.2(2)
C25 C19 C20 C15 178.36(14)
C3 C2 C21 C24 -118.3(2)
C1 C2 C21 C24 62.0(2)
C3 C2 C21 C22 1.6(3)
C1 C2 C21 C22 -178.12(18)
C3 C2 C21 C23 120.9(2)
C1 C2 C21 C23 -58.8(2)
C18 C19 C25 C28 -4.6(2)
C20 C19 C25 C28 177.38(15)
C18 C19 C25 C27 -124.30(17)
C20 C19 C25 C27 57.6(2)
C18 C19 C25 C26 114.50(18)
C20 C19 C25 C26 -63.6(2)
Zn2 O3 C29 C34 6.5(2)
Zn2 O3 C29 C30 -173.37(11)
O3 C29 C30 C31 179.31(16)
C34 C29 C30 C31 -0.6(2)
O3 C29 C30 C49 -0.5(2)
C34 C29 C30 C49 179.57(15)
C29 C30 C31 C32 0.9(3)
C49 C30 C31 C32 -179.25(17)
C30 C31 C32 C33 -0.8(3)
C31 C32 C33 C34 0.3(3)
C32 C33 C34 C35 -178.52(17)
C32 C33 C34 C29 -0.1(3)
O3 C29 C34 C33 -179.71(16)
C30 C29 C34 C33 0.2(2)
O3 C29 C34 C35 -1.4(3)
C30 C29 C34 C35 178.50(16)
C36 N3 C35 C34 -179.80(16)
Zn2 N3 C35 C34 -7.2(3)
C33 C34 C35 N3 -179.34(17)
C29 C34 C35 N3 2.3(3)
C35 N3 C36 C37 -17.5(3)
Zn2 N3 C36 C37 169.16(13)
C35 N3 C36 C41 164.47(16)
Zn2 N3 C36 C41 -8.85(19)
C41 C36 C37 C38 -1.5(3)
N3 C36 C37 C38 -179.46(16)
C36 C37 C38 C39 0.4(3)
C36 C37 C38 Cl3 179.66(13)
C37 C38 C39 C40 0.6(3)
Cl3 C38 C39 C40 -178.65(14)
C37 C38 C39 Cl4 -179.55(14)
Cl3 C38 C39 Cl4 1.2(2)
C38 C39 C40 C41 -0.4(3)
Cl4 C39 C40 C41 179.73(14)
C39 C40 C41 N4 -179.71(17)
C39 C40 C41 C36 -0.7(3)
C42 N4 C41 C40 1.6(3)
Zn2 N4 C41 C40 -170.57(14)
C42 N4 C41 C36 -177.45(16)
Zn2 N4 C41 C36 10.40(18)
C37 C36 C41 C40 1.7(3)
N3 C36 C41 C40 179.80(16)
C37 C36 C41 N4 -179.22(15)
N3 C36 C41 N4 -1.1(2)
C41 N4 C42 C43 177.57(16)
Zn2 N4 C42 C43 -10.9(2)
N4 C42 C43 C44 173.13(17)
N4 C42 C43 C48 -10.4(3)
C42 C43 C44 C45 178.22(16)
C48 C43 C44 C45 1.6(3)
C43 C44 C45 C46 -2.0(3)
C44 C45 C46 C47 -0.4(3)
C45 C46 C47 C48 3.1(3)
C45 C46 C47 C53 -173.95(17)
Zn2 O4 C48 C43 26.8(2)
Zn2 O4 C48 C47 -154.65(12)
C44 C43 C48 O4 179.66(16)
C42 C43 C48 O4 3.4(3)
C44 C43 C48 C47 1.1(2)
C42 C43 C48 C47 -175.25(16)
C46 C47 C48 O4 178.08(15)
C53 C47 C48 O4 -4.9(2)
C46 C47 C48 C43 -3.3(2)
C53 C47 C48 C43 173.77(15)
C31 C30 C49 C50 -122.36(18)
C29 C30 C49 C50 57.5(2)
C31 C30 C49 C52 115.77(18)
C29 C30 C49 C52 -64.4(2)
C31 C30 C49 C51 -3.4(2)
C29 C30 C49 C51 176.41(16)
C46 C47 C53 C56 -126.03(17)
C48 C47 C53 C56 57.0(2)
C46 C47 C53 C54 -5.6(2)
C48 C47 C53 C54 177.47(15)
C46 C47 C53 C55 113.11(18)
C48 C47 C53 C55 -63.8(2)
O1 Zn1 N5 C60 145.37(15)
O2 Zn1 N5 C60 48.84(15)
N2 Zn1 N5 C60 -41.68(16)
N1 Zn1 N5 C60 -123.62(15)
O1 Zn1 N5 C61 -94.42(19)
O2 Zn1 N5 C61 169.05(19)
N2 Zn1 N5 C61 78.53(19)
N1 Zn1 N5 C61 -3.41(19)
O1 Zn1 N5 C57 26.93(16)
O2 Zn1 N5 C57 -69.60(15)
N2 Zn1 N5 C57 -160.12(15)
N1 Zn1 N5 C57 117.94(15)
O4 Zn2 N6 C60 156.52(15)
O3 Zn2 N6 C60 58.01(15)
N3 Zn2 N6 C60 -32.43(16)
N4 Zn2 N6 C60 -113.63(15)
O4 Zn2 N6 C62 41.59(18)
O3 Zn2 N6 C62 -56.93(17)
N3 Zn2 N6 C62 -147.36(17)
N4 Zn2 N6 C62 131.44(17)
O4 Zn2 N6 C58 -80.40(19)
O3 Zn2 N6 C58 -178.91(19)
N3 Zn2 N6 C58 90.66(19)
N4 Zn2 N6 C58 9.46(19)
C60 N5 C57 P1 59.9(3)
C61 N5 C57 P1 -60.4(3)
Zn1 N5 C57 P1 175.68(15)
C59 P1 C57 N5 49.4(2)
C58 P1 C57 N5 -47.9(2)
C60 N6 C58 P1 -60.0(3)
C62 N6 C58 P1 58.7(3)
Zn2 N6 C58 P1 179.69(13)
C57 P1 C58 N6 48.2(3)
C59 P1 C58 N6 -47.6(2)
C62 N7 C59 P1 -60.7(3)
C61 N7 C59 P1 62.8(3)
C57 P1 C59 N7 -49.6(2)
C58 P1 C59 N7 47.0(2)
C62 N6 C60 N5 -53.1(3)
C58 N6 C60 N5 65.8(3)
Zn2 N6 C60 N5 -167.00(17)
C61 N5 C60 N6 55.8(3)
C57 N5 C60 N6 -65.9(3)
Zn1 N5 C60 N6 -179.92(17)
C62 N7 C61 N5 57.3(4)
C59 N7 C61 N5 -67.0(3)
C60 N5 C61 N7 -57.2(3)
C57 N5 C61 N7 65.0(3)
Zn1 N5 C61 N7 -177.0(2)
C61 N7 C62 N6 -55.3(4)
C59 N7 C62 N6 69.4(3)
C60 N6 C62 N7 52.7(3)
C58 N6 C62 N7 -67.4(3)
Zn2 N6 C62 N7 165.5(2)
C60' N5' C57' P1' 60.8(6)
C61' N5' C57' P1' -59.1(6)
C59' P1' C57' N5' 48.9(5)
C58' P1' C57' N5' -49.6(5)
